data_1547332
loop_
_publ_author_name
'Heng-Yun Ye'
'Wei-Qiang Liao'
'Qionghua Zhou'
'Yi Zhang'
'Jinlan Wang'
'Yu-Meng You'
'Jin-Yun Wang'
'Zhong-Ning Chen'
'Peng-Fei Li'
'Da-Wei Fu'
'Songping D. Huang'
'and Ren-Gen Xiong'

_publ_section_title
;
 Dielectric and ferroelectric sensing based on molecular recognition in
 Cu(1,10-phenlothroline)2SeO4.(diol) systems
;
_journal_name_full 'Nature Communications'
_journal_page_first 14551
_journal_paper_doi 10.1038/ncomms14551
_journal_volume 8
_journal_year 2017
_chemical_formula_sum 'C18 H16 Cu0.67 N2.67 O4 Se0.67'
_chemical_formula_weight 428.67
_space_group_crystal_system monoclinic
_space_group_IT_number 9
_space_group_name_Hall 'C -2yc'
_space_group_name_H-M_alt 'C 1 c 1'
_symmetry_space_group_name_Hall 'C -2yc'
_symmetry_space_group_name_H-M 'C 1 c 1'
_atom_sites_solution_hydrogens mixed
_cell_angle_alpha 90
_cell_angle_beta 123.30(3)
_cell_angle_gamma 90
_cell_formula_units_Z 6
_cell_length_a 17.551(6)
_cell_length_b 13.239(6)
_cell_length_c 13.305(5)
_cell_measurement_reflns_used 3381
_cell_measurement_temperature 298(2)
_cell_measurement_theta_max 27.4584
_cell_measurement_theta_min 2.7772
_cell_volume 2584(2)
_computing_structure_refinement 'SHELXL-2014/7 (Sheldrick, 2014)'
_diffrn_ambient_temperature 298(2)
_diffrn_measured_fraction_theta_full 0.996
_diffrn_measured_fraction_theta_max 0.994
_diffrn_measurement_device_type 'Rigaku saturn 724'
_diffrn_radiation_type MoK\a
_diffrn_radiation_wavelength 0.71073
_diffrn_reflns_av_R_equivalents 0.0475
_diffrn_reflns_av_unetI/netI 0.0554
_diffrn_reflns_Laue_measured_fraction_full 0.996
_diffrn_reflns_Laue_measured_fraction_max 0.994
_diffrn_reflns_limit_h_max 22
_diffrn_reflns_limit_h_min -22
_diffrn_reflns_limit_k_max 13
_diffrn_reflns_limit_k_min -17
_diffrn_reflns_limit_l_max 14
_diffrn_reflns_limit_l_min -17
_diffrn_reflns_number 13771
_diffrn_reflns_point_group_measured_fraction_full 0.996
_diffrn_reflns_point_group_measured_fraction_max 0.994
_diffrn_reflns_theta_full 25.242
_diffrn_reflns_theta_max 27.463
_diffrn_reflns_theta_min 3.077
_exptl_absorpt_coefficient_mu 2.305
_exptl_absorpt_correction_T_max 1.0000
_exptl_absorpt_correction_T_min 0.8187
_exptl_absorpt_correction_type multi-scan
_exptl_crystal_colour blue
_exptl_crystal_density_diffrn 1.653
_exptl_crystal_description block
_exptl_crystal_F_000 1300
_exptl_crystal_size_max 0.35
_exptl_crystal_size_mid 0.27
_exptl_crystal_size_min 0.25
_refine_diff_density_max 0.725
_refine_diff_density_min -0.823
_refine_diff_density_rms 0.085
_refine_ls_abs_structure_details
;
 Flack x determined using 975 quotients [(I+)-(I-)]/[(I+)+(I-)]
 (Parsons, Flack and Wagner, Acta Cryst. B69 (2013) 249-259).
;
_refine_ls_abs_structure_Flack 0.01(2)
_refine_ls_extinction_coef 0.0115(11)
_refine_ls_extinction_expression Fc^*^=kFc[1+0.001xFc^2^\l^3^/sin(2\q)]^-1/4^
_refine_ls_extinction_method 'SHELXL-2014/7 (Sheldrick 2014'
_refine_ls_goodness_of_fit_ref 1.025
_refine_ls_hydrogen_treatment constr
_refine_ls_matrix_type full
_refine_ls_number_parameters 376
_refine_ls_number_reflns 4434
_refine_ls_number_restraints 3
_refine_ls_restrained_S_all 1.025
_refine_ls_R_factor_all 0.0554
_refine_ls_R_factor_gt 0.0465
_refine_ls_shift/su_max 0.000
_refine_ls_shift/su_mean 0.000
_refine_ls_structure_factor_coef Fsqd
_refine_ls_weighting_details 'w=1/[\s^2^(Fo^2^)+(0.0765P)^2^] where P=(Fo^2^+2Fc^2^)/3'
_refine_ls_weighting_scheme calc
_refine_ls_wR_factor_gt 0.1181
_refine_ls_wR_factor_ref 0.1264
_reflns_Friedel_coverage 0.997
_reflns_Friedel_fraction_full 0.996
_reflns_Friedel_fraction_max 0.994
_reflns_number_gt 3682
_reflns_number_total 4434
_reflns_threshold_expression 'I > 2\s(I)'
_cod_data_source_file ncomms14551-s9.cif
_cod_data_source_block Propane-1,2-diol-T298K
_cod_depositor_comments
;
The following automatic conversions were performed:

'_exptl_absorpt_correction_type' value 'Multi-scan' changed to
'multi-scan' according to the built-in table from CIF Core dictionary
named 'cif_core.dic' version 2.4.1 from 2010-06-29.

Automatic conversion script
Id: cif_fix_values 5376 2017-05-30 11:51:03Z andrius 
;
_cod_original_cell_volume 2583.8(19)
_cod_database_code 1547332
_shelx_space_group_comment
;
The symmetry employed for this shelxl refinement is uniquely defined
by the following loop, which should always be used as a source of
symmetry information in preference to the above space-group names.
They are only intended as comments.
;

loop_
_space_group_symop_operation_xyz
'x, y, z'
'x, -y, z+1/2'
'x+1/2, y+1/2, z'
'x+1/2, -y+1/2, z+1/2'

loop_
_atom_site_label
_atom_site_type_symbol
_atom_site_fract_x
_atom_site_fract_y
_atom_site_fract_z
_atom_site_U_iso_or_equiv
_atom_site_adp_type
_atom_site_occupancy
_atom_site_site_symmetry_order
_atom_site_calc_flag
_atom_site_refinement_flags_posn
_atom_site_refinement_flags_adp
_atom_site_refinement_flags_occupancy
_atom_site_disorder_assembly
_atom_site_disorder_group
Cu1 Cu 0.15257(12) 0.70335(5) 0.29329(19) 0.0329(2) Uani 1 1 d . . . . .
Se1 Se 0.14308(7) 0.45729(16) 0.31046(10) 0.0338(5) Uani 0.675(10) 1 d . . P A 1
Se1' Se 0.1567(2) 0.4579(2) 0.2772(4) 0.0217(15) Uani 0.325(10) 1 d . . P A 2
O1 O 0.2372(5) 0.4004(7) 0.3369(9) 0.061(2) Uani 1 1 d . . . . .
O2 O 0.1524(7) 0.4792(9) 0.4355(7) 0.044(3) Uani 0.675(10) 1 d . . P A 1
O2' O 0.1486(15) 0.4824(14) 0.1508(19) 0.044(6) Uani 0.325(10) 1 d . . P A 2
O3 O 0.1235(8) 0.5635(7) 0.2320(9) 0.0464(17) Uani 0.675(10) 1 d . . P A 1
O3' O 0.1717(17) 0.5719(14) 0.3472(19) 0.0464(17) Uani 0.325(10) 1 d . . P A 2
O4 O 0.0570(5) 0.3878(7) 0.2268(8) 0.0513(17) Uani 1 1 d . . . . .
C1 C 0.0471(7) 0.8307(9) 0.0480(9) 0.047(3) Uani 1 1 d . . . . .
H1A H 0.0923 0.8104 0.0338 0.057 Uiso 1 1 calc R U . . .
C2 C -0.0228(8) 0.8972(10) -0.0362(11) 0.049(3) Uani 1 1 d . . . . .
H2A H -0.0270 0.9178 -0.1075 0.059 Uiso 1 1 calc R U . . .
C3 C -0.0839(8) 0.9301(9) -0.0098(9) 0.050(3) Uani 1 1 d . . . . .
H3A H -0.1297 0.9768 -0.0626 0.060 Uiso 1 1 calc R U . . .
C4 C -0.0813(7) 0.8983(9) 0.0900(10) 0.041(2) Uani 1 1 d . . . . .
C5 C -0.1444(8) 0.9268(8) 0.1205(11) 0.043(3) Uani 1 1 d . . . . .
H5A H -0.1918 0.9726 0.0694 0.052 Uiso 1 1 calc R U . . .
C6 C -0.1397(7) 0.8916(10) 0.2189(11) 0.048(3) Uani 1 1 d . . . . .
H6A H -0.1825 0.9136 0.2367 0.057 Uiso 1 1 calc R U . . .
C7 C -0.0692(7) 0.8205(8) 0.2969(9) 0.038(2) Uani 1 1 d . . . . .
C8 C -0.0643(7) 0.7749(8) 0.3952(10) 0.043(2) Uani 1 1 d . . . . .
H8A H -0.1081 0.7919 0.4132 0.052 Uiso 1 1 calc R U . . .
C9 C 0.0042(8) 0.7044(9) 0.4678(12) 0.051(3) Uani 1 1 d . . . . .
H9A H 0.0108 0.6757 0.5376 0.061 Uiso 1 1 calc R U . . .
C10 C 0.0641(7) 0.6789(9) 0.4283(10) 0.044(2) Uani 1 1 d . . . . .
H10A H 0.1085 0.6280 0.4724 0.053 Uiso 1 1 calc R U . . .
C11 C -0.0034(6) 0.7897(7) 0.2713(9) 0.032(2) Uani 1 1 d . . . . .
C12 C -0.0098(6) 0.8278(8) 0.1679(9) 0.0341(19) Uani 1 1 d . . . . .
C13 C 0.2556(7) 0.8305(9) 0.5338(10) 0.047(3) Uani 1 1 d . . . . .
H13A H 0.2134 0.8062 0.5517 0.057 Uiso 1 1 calc R U . . .
C14 C 0.3724(6) 0.8164(8) 0.2854(9) 0.040(2) Uani 1 1 d . . . . .
C74 C 0.3225(9) 0.8975(11) 0.6125(11) 0.055(3) Uani 1 1 d . . . . .
H14A H 0.3238 0.9192 0.6815 0.067 Uiso 1 1 calc R U . . .
C15 C 0.3864(8) 0.9334(8) 0.5940(12) 0.048(3) Uani 1 1 d . . . . .
H15A H 0.4314 0.9805 0.6475 0.058 Uiso 1 1 calc R U . . .
C16 C 0.3828(7) 0.8966(9) 0.4894(9) 0.035(2) Uani 1 1 d . . . . .
C17 C 0.4463(9) 0.9260(9) 0.4584(12) 0.050(3) Uani 1 1 d . . . . .
H17A H 0.4930 0.9733 0.5075 0.060 Uiso 1 1 calc R U . . .
C18 C 0.4404(7) 0.8875(10) 0.3610(11) 0.047(3) Uani 1 1 d . . . . .
H18A H 0.4830 0.9085 0.3423 0.057 Uiso 1 1 calc R U . . .
C20 C 0.3629(8) 0.7729(10) 0.1810(11) 0.050(3) Uani 1 1 d . . . . .
H20A H 0.4013 0.7932 0.1551 0.060 Uiso 1 1 calc R U . . .
C21 C 0.2977(7) 0.7018(9) 0.1200(9) 0.045(3) Uani 1 1 d . . . . .
H21A H 0.2941 0.6683 0.0544 0.054 Uiso 1 1 calc R U . . .
C22 C 0.2375(6) 0.6770(8) 0.1490(8) 0.040(2) Uani 1 1 d . . . . .
H22A H 0.1905 0.6296 0.1011 0.048 Uiso 1 1 calc R U . . .
C23 C 0.3110(6) 0.7870(7) 0.3140(8) 0.0307(19) Uani 1 1 d . . . . .
C24 C 0.3146(6) 0.8302(7) 0.4166(8) 0.0314(18) Uani 1 1 d . . . . .
N1 N 0.2436(5) 0.7190(7) 0.2458(8) 0.0358(18) Uani 1 1 d . . . . .
N2 N 0.2484(6) 0.7993(6) 0.4355(8) 0.0356(18) Uani 1 1 d . . . . .
N3 N 0.0529(5) 0.7951(6) 0.1459(7) 0.0339(18) Uani 1 1 d . . . . .
N4 N 0.0627(6) 0.7192(6) 0.3381(7) 0.0331(17) Uani 1 1 d . . . . .
C25 C 0.125(3) 0.0330(13) 0.365(3) 0.247(17) Uani 1 1 d D . . . .
H25A H 0.1450 -0.0233 0.3363 0.370 Uiso 1 1 calc R U . . .
H25B H 0.1684 0.0414 0.4514 0.370 Uiso 1 1 calc R U . . .
H25C H 0.0645 0.0187 0.3474 0.370 Uiso 1 1 calc R U . . .
C26 C 0.122(3) 0.1255(11) 0.303(3) 0.193(14) Uani 1 1 d D . . . .
H26A H 0.0722 0.1153 0.2168 0.232 Uiso 1 1 calc R U . . .
C27 C 0.2000(14) 0.1316(13) 0.3038(16) 0.112(7) Uani 1 1 d . . . . .
H27A H 0.2098 0.0652 0.2784 0.134 Uiso 1 1 calc R U . . .
H27B H 0.2515 0.1425 0.3880 0.134 Uiso 1 1 calc R U . . .
O5 O 0.2051(9) 0.2088(7) 0.2299(12) 0.083(3) Uani 1 1 d . . . . .
H5D H 0.2136 0.2666 0.2627 0.099 Uiso 1 1 d R U . . .
O6 O 0.0963(9) 0.2005(7) 0.3401(14) 0.101(4) Uani 1 1 d . . . . .
H6D H 0.0842 0.2542 0.2986 0.122 Uiso 1 1 d R U . . .

loop_
_atom_site_aniso_label
_atom_site_aniso_U_11
_atom_site_aniso_U_22
_atom_site_aniso_U_33
_atom_site_aniso_U_23
_atom_site_aniso_U_13
_atom_site_aniso_U_12
Cu1 0.0346(4) 0.0322(4) 0.0442(4) -0.0013(6) 0.0294(3) -0.0012(6)
Se1 0.0348(8) 0.0432(11) 0.0376(8) -0.0012(7) 0.0288(8) -0.0042(6)
Se1' 0.0151(13) 0.0094(14) 0.029(2) 0.0004(12) 0.0045(11) 0.0004(10)
O1 0.046(4) 0.058(5) 0.096(6) -0.022(4) 0.050(5) -0.003(3)
O2 0.046(6) 0.072(8) 0.019(4) 0.010(4) 0.020(4) 0.013(5)
O2' 0.060(13) 0.019(10) 0.056(13) 0.009(9) 0.034(12) 0.004(9)
O3 0.073(4) 0.032(3) 0.041(3) -0.012(4) 0.036(3) -0.032(4)
O3' 0.073(4) 0.032(3) 0.041(3) -0.012(4) 0.036(3) -0.032(4)
O4 0.037(3) 0.061(4) 0.055(4) 0.005(4) 0.025(3) -0.008(3)
C1 0.047(6) 0.062(8) 0.046(6) 0.008(6) 0.034(5) 0.009(5)
C2 0.057(7) 0.055(7) 0.043(6) 0.015(5) 0.032(6) 0.010(5)
C3 0.048(6) 0.059(8) 0.026(5) 0.007(5) 0.009(5) 0.005(5)
C4 0.037(5) 0.037(6) 0.041(6) 0.002(4) 0.016(5) 0.004(4)
C5 0.034(5) 0.047(8) 0.041(5) -0.003(4) 0.016(5) 0.011(4)
C6 0.034(5) 0.060(7) 0.056(7) -0.004(6) 0.029(6) 0.008(5)
C7 0.039(5) 0.038(6) 0.050(6) -0.015(4) 0.032(5) -0.006(4)
C8 0.040(5) 0.045(7) 0.056(6) 0.005(5) 0.034(5) 0.002(4)
C9 0.062(6) 0.051(7) 0.071(7) 0.001(5) 0.057(6) 0.003(5)
C10 0.053(6) 0.049(6) 0.048(6) 0.004(5) 0.040(5) 0.005(5)
C11 0.027(4) 0.036(6) 0.041(5) -0.004(4) 0.024(4) -0.003(4)
C12 0.027(4) 0.037(5) 0.041(5) 0.006(4) 0.021(4) 0.004(4)
C13 0.056(6) 0.049(7) 0.054(6) -0.016(6) 0.041(6) -0.010(5)
C14 0.031(4) 0.051(7) 0.042(5) -0.011(5) 0.023(5) -0.008(4)
C74 0.069(8) 0.067(9) 0.040(6) -0.018(5) 0.035(6) -0.009(7)
C15 0.055(7) 0.040(7) 0.061(7) -0.017(5) 0.039(6) -0.015(5)
C16 0.036(5) 0.033(6) 0.037(5) 0.001(4) 0.022(5) -0.004(4)
C17 0.044(6) 0.052(9) 0.056(7) -0.009(5) 0.029(6) -0.019(5)
C18 0.041(6) 0.046(6) 0.060(7) -0.004(6) 0.031(6) -0.015(5)
C20 0.050(6) 0.073(9) 0.052(6) 0.004(5) 0.044(6) -0.005(5)
C21 0.043(5) 0.066(9) 0.035(5) -0.012(5) 0.027(5) -0.007(5)
C22 0.038(5) 0.049(6) 0.042(5) -0.022(5) 0.027(4) -0.012(4)
C23 0.031(4) 0.029(5) 0.037(5) 0.001(4) 0.022(4) -0.003(3)
C24 0.038(4) 0.026(5) 0.036(5) 0.008(4) 0.024(4) 0.003(4)
N1 0.032(4) 0.047(5) 0.044(4) -0.005(4) 0.030(4) -0.006(3)
N2 0.045(4) 0.033(5) 0.042(4) 0.004(3) 0.031(4) -0.001(3)
N3 0.033(4) 0.041(5) 0.036(4) 0.007(3) 0.024(3) 0.007(3)
N4 0.038(4) 0.029(4) 0.034(4) 0.007(3) 0.020(3) 0.004(3)
C25 0.46(5) 0.107(16) 0.35(4) 0.07(2) 0.34(4) 0.06(2)
C26 0.39(4) 0.044(9) 0.36(3) 0.050(15) 0.35(3) 0.039(16)
C27 0.192(18) 0.083(12) 0.109(11) 0.045(9) 0.114(13) 0.081(12)
O5 0.139(10) 0.054(6) 0.108(8) -0.011(5) 0.101(8) -0.001(5)
O6 0.135(11) 0.065(7) 0.174(13) 0.033(7) 0.130(11) 0.013(6)

loop_
_atom_type_symbol
_atom_type_description
_atom_type_scat_dispersion_real
_atom_type_scat_dispersion_imag
_atom_type_scat_source
C C 0.0033 0.0016 'International Tables Vol C Tables 4.2.6.8 and 6.1.1.4'
H H 0.0000 0.0000 'International Tables Vol C Tables 4.2.6.8 and 6.1.1.4'
N N 0.0061 0.0033 'International Tables Vol C Tables 4.2.6.8 and 6.1.1.4'
O O 0.0106 0.0060 'International Tables Vol C Tables 4.2.6.8 and 6.1.1.4'
Cu Cu 0.3201 1.2651 'International Tables Vol C Tables 4.2.6.8 and 6.1.1.4'
Se Se -0.0929 2.2259 'International Tables Vol C Tables 4.2.6.8 and 6.1.1.4'

loop_
_geom_angle_atom_site_label_1
_geom_angle_atom_site_label_2
_geom_angle_atom_site_label_3
_geom_angle
_geom_angle_site_symmetry_1
_geom_angle_site_symmetry_3
O3' Cu1 N4 89.3(7) . .
O3 Cu1 N4 99.0(4) . .
O3' Cu1 N1 102.2(7) . .
O3 Cu1 N1 92.1(4) . .
N4 Cu1 N1 168.05(19) . .
O3' Cu1 N2 109.4(7) . .
O3 Cu1 N2 145.7(4) . .
N4 Cu1 N2 92.3(3) . .
N1 Cu1 N2 80.9(3) . .
O3' Cu1 N3 140.6(7) . .
O3 Cu1 N3 104.9(4) . .
N4 Cu1 N3 80.3(3) . .
N1 Cu1 N3 92.5(3) . .
N2 Cu1 N3 108.89(19) . .
O4 Se1 O2 110.3(5) . .
O4 Se1 O1 109.7(3) . .
O2 Se1 O1 109.7(5) . .
O4 Se1 O3 105.0(5) . .
O2 Se1 O3 111.4(6) . .
O1 Se1 O3 110.6(6) . .
O1 Se1' O2' 100.4(9) . .
O1 Se1' O3' 111.3(10) . .
O2' Se1' O3' 106.5(10) . .
O1 Se1' O4 114.3(4) . .
O2' Se1' O4 101.8(8) . .
O3' Se1' O4 119.7(9) . .
Se1 O3 Cu1 127.8(5) . .
Se1' O3' Cu1 132.8(12) . .
N3 C1 C2 123.8(9) . .
C3 C2 C1 116.9(9) . .
C2 C3 C4 122.5(11) . .
C3 C4 C5 125.3(11) . .
C3 C4 C12 116.5(9) . .
C5 C4 C12 118.2(9) . .
C6 C5 C4 122.9(10) . .
C5 C6 C7 119.7(9) . .
C8 C7 C11 117.1(10) . .
C8 C7 C6 122.9(8) . .
C11 C7 C6 120.0(9) . .
C7 C8 C9 121.3(9) . .
C8 C9 C10 115.0(10) . .
N4 C10 C9 126.0(11) . .
N4 C11 C12 117.5(7) . .
N4 C11 C7 123.1(9) . .
C12 C11 C7 119.2(9) . .
N3 C12 C11 117.2(8) . .
N3 C12 C4 122.7(8) . .
C11 C12 C4 120.1(8) . .
N2 C13 C74 122.3(9) . .
C23 C14 C18 118.2(9) . .
C23 C14 C20 117.6(9) . .
C18 C14 C20 124.2(9) . .
C15 C74 C13 122.0(10) . .
C74 C15 C16 116.9(10) . .
C24 C16 C17 119.1(9) . .
C24 C16 C15 117.3(8) . .
C17 C16 C15 123.6(10) . .
C18 C17 C16 120.8(11) . .
C17 C18 C14 121.8(9) . .
C21 C20 C14 118.2(8) . .
C22 C21 C20 122.3(9) . .
C21 C22 N1 120.5(9) . .
N1 C23 C14 121.8(8) . .
N1 C23 C24 117.5(7) . .
C14 C23 C24 120.7(8) . .
C16 C24 N2 124.0(8) . .
C16 C24 C23 119.4(7) . .
N2 C24 C23 116.7(9) . .
C22 N1 C23 119.4(7) . .
C22 N1 Cu1 126.3(6) . .
C23 N1 Cu1 113.9(6) . .
C13 N2 C24 117.3(9) . .
C13 N2 Cu1 132.2(7) . .
C24 N2 Cu1 110.4(6) . .
C1 N3 C12 117.5(8) . .
C1 N3 Cu1 132.6(6) . .
C12 N3 Cu1 109.5(6) . .
C10 N4 C11 117.3(8) . .
C10 N4 Cu1 128.3(7) . .
C11 N4 Cu1 114.0(6) . .
O6 C26 C27 121(2) . .
O6 C26 C25 109.7(17) . .
C27 C26 C25 109(2) . .
C26 C27 O5 118.0(14) . .

loop_
_geom_bond_atom_site_label_1
_geom_bond_atom_site_label_2
_geom_bond_distance
_geom_bond_site_symmetry_2
Cu1 O3' 1.841(19) .
Cu1 O3 1.975(9) .
Cu1 N4 1.980(8) .
Cu1 N1 2.025(7) .
Cu1 N2 2.128(8) .
Cu1 N3 2.148(8) .
Se1 O4 1.588(8) .
Se1 O2 1.607(9) .
Se1 O1 1.668(8) .
Se1 O3 1.670(10) .
Se1' O1 1.405(9) .
Se1' O2' 1.64(2) .
Se1' O3' 1.716(19) .
Se1' O4 1.757(9) .
C1 N3 1.336(11) .
C1 C2 1.425(16) .
C2 C3 1.369(16) .
C3 C4 1.370(15) .
C4 C5 1.423(14) .
C4 C12 1.446(14) .
C5 C6 1.348(16) .
C6 C7 1.443(16) .
C7 C8 1.400(14) .
C7 C11 1.432(11) .
C8 C9 1.405(16) .
C9 C10 1.450(13) .
C10 N4 1.301(12) .
C11 N4 1.369(11) .
C11 C12 1.411(13) .
C12 N3 1.355(11) .
C13 N2 1.309(12) .
C13 C74 1.383(16) .
C14 C23 1.381(12) .
C14 C18 1.416(15) .
C14 C20 1.426(14) .
C74 C15 1.359(16) .
C15 C16 1.443(14) .
C16 C24 1.367(14) .
C16 C17 1.439(14) .
C17 C18 1.343(16) .
C20 C21 1.354(15) .
C21 C22 1.350(13) .
C22 N1 1.352(11) .
C23 N1 1.362(12) .
C23 C24 1.449(12) .
C24 N2 1.380(11) .
C25 C26 1.460(18) .
C26 O6 1.300(19) .
C26 C27 1.36(2) .
C27 O5 1.455(17) .
